data_7718459
loop_
_publ_author_name
'M&#xf8;ller, Mads Sondrup'
'McKee, Vickie'
'McKenzie, Christine J.'

_publ_section_title
;
 Stereochemically (In)active lone pairs in Sb(III) complexes of a soft
 scorpionate ligand.
;
_journal_issue 16
_journal_name_full 'Dalton transactions (Cambridge, England : 2003)'
_journal_page_first 6665
_journal_page_last 6673
_journal_paper_doi 10.1039/d5dt00261c
_journal_volume 54
_journal_year 2025
_chemical_formula_moiety 'C24 H32 B2 N12 S6 Sb, F6 P, C3 H6 O'
_chemical_formula_sum 'C27 H38 B2 F6 N12 O P S6 Sb'
_chemical_formula_weight 1027.39
_space_group_crystal_system monoclinic
_space_group_IT_number 15
_space_group_name_Hall '-I 2ya'
_space_group_name_H-M_alt 'I 1 2/a 1'
_atom_sites_solution_hydrogens mixed
_atom_sites_solution_primary dual
_audit_creation_date 2024-04-16
_audit_creation_method
;
Olex2 1.5
(compiled 2024.02.16 svn.r378c4104 for OlexSys, GUI svn.r6928)
;
_audit_update_record
;
2024-10-03 deposited with the CCDC.	2025-03-25 downloaded from the CCDC.
;
_cell_angle_alpha 90
_cell_angle_beta 96.992(5)
_cell_angle_gamma 90
_cell_formula_units_Z 12
_cell_length_a 45.083(3)
_cell_length_b 9.2529(5)
_cell_length_c 30.1304(17)
_cell_measurement_reflns_used 6253
_cell_measurement_temperature 100.00(10)
_cell_measurement_theta_max 62.1810
_cell_measurement_theta_min 3.7570
_cell_volume 12475.4(13)
_computing_cell_refinement 'CrysAlisPro 1.171.43.101a (Rigaku OD, 2023)'
_computing_data_collection 'CrysAlisPro system (CCD 43.115a 64-bit (release 15-03-2024))'
_computing_data_reduction 'CrysAlisPro 1.171.43.101a (Rigaku OD, 2023)'
_computing_molecular_graphics 'Olex2 1.5 (Dolomanov et al., 2009)'
_computing_publication_material 'Olex2 1.5 (Dolomanov et al., 2009)'
_computing_structure_refinement 'SHELXL 2019/2 (Sheldrick, 2015)'
_computing_structure_solution 'SHELXT  (Sheldrick, 2015)'
_diffrn_ambient_environment N~2~
_diffrn_ambient_temperature 100.00(10)
_diffrn_detector 'CCD plate'
_diffrn_detector_area_resol_mean 5.2923
_diffrn_detector_type AtlasS2
_diffrn_measured_fraction_theta_full 0.979
_diffrn_measured_fraction_theta_max 0.979
_diffrn_measurement_details
;
List of Runs (angles in degrees, time in seconds):

  # Type    Start    End  Width  t~exp~   \w     \q     \k     \f   Frames
#--------------------------------------------------------------------------
  1  \w    -13.00  25.00   1.00   12.50    --   -0.78 -77.00 -90.00   38
  2  \w    -66.00  14.00   1.00   12.50    --   -0.78 -38.00   0.00   80
  3  \w    -19.00  72.00   1.00   12.50    --   -0.78  19.00-180.00   91
  4  \w     56.00 110.00   1.00   37.50    --   73.78-125.00 120.00   54
  5  \w     53.00 110.00   1.00   37.50    --   73.78-125.00-120.00   57
  6  \w     45.00  84.00   1.00   37.50    --   73.78-125.00 -60.00   39
  7  \w     52.00 110.00   1.00   37.50    --   73.78-125.00   0.00   58
  8  \w    -45.00  -9.00   1.00   37.50    --  -75.34  38.00  90.00   36
  9  \w    -48.00  -9.00   1.00   37.50    --  -75.34  57.00   0.00   39
 10  \w    -86.00 -55.00   1.00   37.50    --  -75.34 125.00 -30.00   31
 11  \w    -45.00 -20.00   1.00   37.50    --  -75.34  38.00 120.00   25
 12  \w    -45.00  -9.00   1.00   37.50    --  -75.34  38.00-120.00   36
 13  \w    -79.00 -14.00   1.00   37.50    --  -75.34 125.00  60.00   65
 14  \w    -40.00  -9.00   1.00   37.50    --  -75.34  38.00 -30.00   31
 15  \w    -69.00  -9.00   1.00   37.50    --  -75.34  57.00-180.00   60
 16  \w    -45.00 -10.00   1.00   37.50    --  -75.34  38.00  60.00   35
 17  \w    -79.00  -8.00   1.00   37.50    --  -75.34   0.00  60.00   71
 18  \w   -142.00 -67.00   1.00   37.50    --  -75.34 -38.00-120.00   75
;
_diffrn_measurement_device 'four-circle diffractometer'
_diffrn_measurement_device_type 'XtaLAB Synergy, Dualflex, AtlasS2'
_diffrn_measurement_method '\w scans'
_diffrn_orient_matrix_type 'CrysAlisPro convention (1999,Acta A55,543-557)'
_diffrn_orient_matrix_UB_11 -0.0081002000
_diffrn_orient_matrix_UB_12 -0.1567305000
_diffrn_orient_matrix_UB_13 -0.0138474000
_diffrn_orient_matrix_UB_21 0.0059864000
_diffrn_orient_matrix_UB_22 -0.0475302000
_diffrn_orient_matrix_UB_23 0.0492468000
_diffrn_orient_matrix_UB_31 -0.0329003000
_diffrn_orient_matrix_UB_32 0.0299071000
_diffrn_orient_matrix_UB_33 0.0058022000
_diffrn_radiation_monochromator mirror
_diffrn_radiation_probe x-ray
_diffrn_radiation_type 'Cu K\a'
_diffrn_radiation_wavelength 1.54184
_diffrn_reflns_av_unetI/netI 0.0799
_diffrn_reflns_Laue_measured_fraction_full 0.979
_diffrn_reflns_Laue_measured_fraction_max 0.979
_diffrn_reflns_limit_h_max 51
_diffrn_reflns_limit_h_min -51
_diffrn_reflns_limit_k_max 10
_diffrn_reflns_limit_k_min -10
_diffrn_reflns_limit_l_max 34
_diffrn_reflns_limit_l_min -34
_diffrn_reflns_number 15324
_diffrn_reflns_point_group_measured_fraction_full 0.979
_diffrn_reflns_point_group_measured_fraction_max 0.979
_diffrn_reflns_theta_full 62.497
_diffrn_reflns_theta_max 62.497
_diffrn_reflns_theta_min 2.955
_diffrn_source 'micro-focus sealed X-ray tube'
_diffrn_source_type 'PhotonJet (Cu) X-ray Source'
_exptl_absorpt_coefficient_mu 9.052
_exptl_absorpt_correction_T_max 0.804
_exptl_absorpt_correction_T_min 0.396
_exptl_absorpt_correction_type analytical
_exptl_absorpt_process_details
;
CrysAlisPro 1.171.43.101a (Rigaku Oxford Diffraction, 2023)
Analytical numeric absorption correction using a multifaceted crystal
model based on expressions derived by R.C. Clark & J.S. Reid.
(Clark, R. C. & Reid, J. S. (1995). Acta Cryst. A51, 887-897)
Empirical absorption correction using spherical harmonics,
implemented in SCALE3 ABSPACK scaling algorithm.
;
_exptl_crystal_colour red
_exptl_crystal_colour_primary red
_exptl_crystal_density_diffrn 1.641
_exptl_crystal_description lath
_exptl_crystal_F_000 6216
_exptl_crystal_recrystallization_method 'Re-crystallisation from solvent: acetone'
_exptl_crystal_size_max 0.19
_exptl_crystal_size_mid 0.04
_exptl_crystal_size_min 0.03
_refine_diff_density_max 0.496
_refine_diff_density_min -0.812
_refine_diff_density_rms 0.096
_refine_ls_extinction_method none
_refine_ls_goodness_of_fit_ref 0.944
_refine_ls_hydrogen_treatment mixed
_refine_ls_matrix_type full
_refine_ls_number_parameters 831
_refine_ls_number_reflns 15324
_refine_ls_number_restraints 774
_refine_ls_restrained_S_all 0.932
_refine_ls_R_factor_all 0.0736
_refine_ls_R_factor_gt 0.0439
_refine_ls_shift/su_max 0.001
_refine_ls_shift/su_mean 0.000
_refine_ls_structure_factor_coef Fsqd
_refine_ls_weighting_details 'w=1/[\s^2^(Fo^2^)+(0.0523P)^2^] where P=(Fo^2^+2Fc^2^)/3'
_refine_ls_weighting_scheme calc
_refine_ls_wR_factor_gt 0.1019
_refine_ls_wR_factor_ref 0.1072
_reflns_Friedel_coverage 0.000
_reflns_number_gt 9817
_reflns_number_total 15324
_reflns_threshold_expression 'I > 2\s(I)'
_twin_special_details
;
Component 2 rotated by -179.4683\% 
around [0.06 1.00 0.06] (reciprocal) or [0.00 1.00 0.01] (direct)
;
_cod_data_source_file d5dt00261c2.cif
_cod_data_source_block sbpf6_hklf5_(3b)
_cod_depositor_comments 'Adding full bibliography for 7718459--7718463.cif.'
_cod_original_cell_volume 12475.4(12)
_cod_database_code 7718459
_shelx_shelxl_version_number 2019/2
_chemical_oxdiff_formula C30H30N10O1F6PS6B2Sb
_shelx_space_group_comment
;
The symmetry employed for this shelxl refinement is uniquely defined
by the following loop, which should always be used as a source of
symmetry information in preference to the above space-group names.
They are only intended as comments.
;
_shelx_estimated_absorpt_t_max 0.773
_shelx_estimated_absorpt_t_min 0.278
_olex2_refinement_description
;
1. Twinned data refinement
 Scales: 0.5697(11)
 0.4303(11)
2. Fixed Uiso
 At 1.2 times of:
  All C(H) groups
 At 1.5 times of:
  All B(H) groups, All C(H,H,H) groups
3. Restrained distances
 B1-H1 \\sim B2-H2 \\sim B3-H3A
 with sigma of 0.02
4. Rigid body (RIGU) restrains
 All non-hydrogen atoms
 with sigma for 1-2 distances of 0.004 and sigma for 1-3 distances of 0.004
5. Same fragment restrains
{O41, C41, C42, C43} sigma for 1-2: 0.02, 1-3: 0.04
as in
{O51, C51, C52, C53}
6. Others
 Fixed Sof: P2(0.5) F7(0.5) F8(0.5) F9(0.5) F101(0.5) F11(0.5) F12(0.5)
 O51(0.5) C51(0.5) C52(0.5) H52A(0.5) H52B(0.5) H52C(0.5) C53(0.5) H53A(0.5)
 H53B(0.5) H53C(0.5)
7.a Aromatic/amide H refined with riding coordinates:
 C2(H2A), C3(H3), C6(H6), C7(H7), C10(H10), C11(H11), C14(H14), C15(H15),
 C18(H18), C19(H19), C22(H22), C23(H23), C26(H26), C27(H27), C30(H30), C31(H31),
  C34(H34), C35(H35)
7.b Idealised Me refined as rotating group:
 C4(H4A,H4B,H4C), C8(H8A,H8B,H8C), C12(H12A,H12B,H12C), C16(H16A,H16B,H16C),
 C20(H20A,H20B,H20C), C24(H24A,H24B,H24C), C28(H28A,H28B,H28C), C32(H32A,H32B,
 H32C), C36(H36A,H36B,H36C), C42(H42A,H42B,H42C), C43(H43A,H43B,H43C), C52(H52A,
 H52B,H52C), C53(H53A,H53B,H53C)
;
_olex2_submission_special_instructions 'No special instructions were received'
_oxdiff_exptl_absorpt_empirical_details
;
Empirical correction (ABSPACK) includes:
- Absorption correction using spherical harmonics
- Frame scaling
;
_oxdiff_exptl_absorpt_empirical_full_max 1.436
_oxdiff_exptl_absorpt_empirical_full_min 0.619
_oxdiff_twin_integration_method simultaneous
_oxdiff_twin_items 2

loop_
_space_group_symop_operation_xyz
'x, y, z'
'-x+1/2, y, -z'
'x+1/2, y+1/2, z+1/2'
'-x+1, y+1/2, -z+1/2'
'-x, -y, -z'
'x-1/2, -y, z'
'-x+1/2, -y+1/2, -z+1/2'
'x, -y+1/2, z+1/2'

loop_
_atom_site_label
_atom_site_type_symbol
_atom_site_fract_x
_atom_site_fract_y
_atom_site_fract_z
_atom_site_U_iso_or_equiv
_atom_site_adp_type
_atom_site_occupancy
_atom_site_site_symmetry_order
_atom_site_calc_flag
_atom_site_refinement_flags_posn
_atom_site_refinement_flags_adp
_atom_site_refinement_flags_occupancy
_atom_site_disorder_assembly
_atom_site_disorder_group
Sb1 Sb 0.59548(2) 0.76225(6) 0.47212(2) 0.01994(13) Uani 1 1 d . . . . .
B1 B 0.58513(18) 0.9368(9) 0.5982(3) 0.0247(18) Uani 1 1 d D . . . .
H1 H 0.5836(13) 0.982(7) 0.6350(15) 0.037 Uiso 1 1 d D U . . .
B2 B 0.60569(19) 0.6053(10) 0.3470(3) 0.0273(19) Uani 1 1 d D . . . .
H2 H 0.6088(14) 0.562(7) 0.3101(16) 0.041 Uiso 1 1 d D U . . .
S1 S 0.63327(4) 0.7086(2) 0.54680(6) 0.0281(5) Uani 1 1 d . . . . .
S2 S 0.59505(4) 1.0494(2) 0.49044(6) 0.0255(4) Uani 1 1 d . . . . .
S3 S 0.54897(4) 0.70353(19) 0.51684(6) 0.0231(4) Uani 1 1 d . . . . .
S4 S 0.55250(4) 0.7996(2) 0.39975(6) 0.0309(5) Uani 1 1 d . . . . .
S5 S 0.59624(4) 0.4733(2) 0.45342(6) 0.0253(4) Uani 1 1 d . . . . .
S6 S 0.64435(4) 0.8301(2) 0.42863(7) 0.0318(5) Uani 1 1 d . . . . .
N1 N 0.61844(11) 0.9610(6) 0.58999(18) 0.0236(13) Uani 1 1 d . . . . .
N2 N 0.66265(12) 0.9594(7) 0.56779(19) 0.0300(15) Uani 1 1 d . . . . .
N3 N 0.56296(11) 1.0150(6) 0.56324(19) 0.0205(13) Uani 1 1 d . . . . .
N4 N 0.53887(12) 1.1173(6) 0.50443(19) 0.0218(13) Uani 1 1 d . . . . .
N5 N 0.57881(11) 0.7726(6) 0.60037(17) 0.0197(12) Uani 1 1 d . . . . .
N6 N 0.57233(12) 0.5411(6) 0.5880(2) 0.0226(13) Uani 1 1 d . . . . .
N7 N 0.57328(12) 0.5663(6) 0.35392(18) 0.0231(14) Uani 1 1 d . . . . .
N8 N 0.52898(12) 0.5381(7) 0.3750(2) 0.0331(16) Uani 1 1 d . . . . .
N9 N 0.62856(11) 0.5264(6) 0.38221(19) 0.0209(13) Uani 1 1 d . . . . .
N10 N 0.65326(12) 0.4236(6) 0.4402(2) 0.0274(14) Uani 1 1 d . . . . .
N11 N 0.60996(12) 0.7719(6) 0.34771(18) 0.0244(13) Uani 1 1 d . . . . .
N12 N 0.61610(14) 1.0019(7) 0.3637(2) 0.0340(15) Uani 1 1 d . . . . .
C1 C 0.63739(15) 0.8799(8) 0.5687(2) 0.0245(16) Uani 1 1 d . . . . .
C2 C 0.63228(15) 1.0906(8) 0.6015(2) 0.0323(19) Uani 1 1 d . . . . .
H2A H 0.624027 1.167906 0.616761 0.039 Uiso 1 1 calc R U . . .
C3 C 0.65892(16) 1.0889(9) 0.5878(2) 0.0341(19) Uani 1 1 d . . . . .
H3 H 0.673128 1.165163 0.591305 0.041 Uiso 1 1 calc R U . . .
C4 C 0.68949(16) 0.9091(10) 0.5494(3) 0.048(2) Uani 1 1 d . . . . .
H4A H 0.684817 0.894167 0.517062 0.072 Uiso 1 1 calc R U . . .
H4B H 0.696253 0.817860 0.563681 0.072 Uiso 1 1 calc R U . . .
H4C H 0.705316 0.981760 0.555011 0.072 Uiso 1 1 calc R U . . .
C5 C 0.56481(14) 1.0599(7) 0.5202(2) 0.0224(16) Uani 1 1 d . . . . .
C6 C 0.53472(14) 1.0469(7) 0.5728(2) 0.0255(17) Uani 1 1 d . . . . .
H6 H 0.527173 1.027656 0.600323 0.031 Uiso 1 1 calc R U . . .
C7 C 0.51920(15) 1.1112(8) 0.5361(3) 0.0264(17) Uani 1 1 d . . . . .
H7 H 0.499124 1.144578 0.533011 0.032 Uiso 1 1 calc R U . . .
C8 C 0.53179(15) 1.1813(8) 0.4598(2) 0.0311(18) Uani 1 1 d . . . . .
H8A H 0.534694 1.108848 0.437032 0.047 Uiso 1 1 calc R U . . .
H8B H 0.544993 1.263891 0.456799 0.047 Uiso 1 1 calc R U . . .
H8C H 0.510947 1.213828 0.455901 0.047 Uiso 1 1 calc R U . . .
C9 C 0.56779(14) 0.6731(8) 0.5700(2) 0.0190(15) Uani 1 1 d . . . . .
C10 C 0.59055(15) 0.6971(8) 0.6378(2) 0.0276(17) Uani 1 1 d . . . . .
H10 H 0.599730 0.739107 0.664770 0.033 Uiso 1 1 calc R U . . .
C11 C 0.58702(15) 0.5551(9) 0.6301(2) 0.0301(17) Uani 1 1 d . . . . .
H11 H 0.593487 0.478962 0.650140 0.036 Uiso 1 1 calc R U . . .
C12 C 0.56544(16) 0.4035(7) 0.5645(3) 0.0303(19) Uani 1 1 d . . . . .
H12A H 0.547094 0.414063 0.543745 0.045 Uiso 1 1 calc R U . . .
H12B H 0.562653 0.327787 0.586392 0.045 Uiso 1 1 calc R U . . .
H12C H 0.581994 0.376999 0.547872 0.045 Uiso 1 1 calc R U . . .
C13 C 0.55219(15) 0.6311(8) 0.3757(2) 0.0264(17) Uani 1 1 d . . . . .
C14 C 0.56211(16) 0.4337(8) 0.3389(3) 0.0339(19) Uani 1 1 d . . . . .
H14 H 0.572016 0.366892 0.321842 0.041 Uiso 1 1 calc R U . . .
C15 C 0.53507(17) 0.4139(9) 0.3523(3) 0.041(2) Uani 1 1 d . . . . .
H15 H 0.522629 0.331197 0.347247 0.049 Uiso 1 1 calc R U . . .
C16 C 0.50181(15) 0.5640(10) 0.3954(3) 0.045(2) Uani 1 1 d . . . . .
H16A H 0.494538 0.662035 0.388143 0.067 Uiso 1 1 calc R U . . .
H16B H 0.506077 0.553828 0.427970 0.067 Uiso 1 1 calc R U . . .
H16C H 0.486516 0.493723 0.383955 0.067 Uiso 1 1 calc R U . . .
C17 C 0.62635(14) 0.4764(7) 0.4238(2) 0.0210(16) Uani 1 1 d . . . . .
C18 C 0.65770(14) 0.5047(8) 0.3736(3) 0.0289(18) Uani 1 1 d . . . . .
H18 H 0.665554 0.530449 0.346776 0.035 Uiso 1 1 calc R U . . .
C19 C 0.67282(15) 0.4420(8) 0.4089(3) 0.0308(18) Uani 1 1 d . . . . .
H19 H 0.693283 0.414777 0.412064 0.037 Uiso 1 1 calc R U . . .
C20 C 0.66032(17) 0.3595(9) 0.4847(3) 0.043(2) Uani 1 1 d . . . . .
H20A H 0.645835 0.283152 0.488766 0.065 Uiso 1 1 calc R U . . .
H20B H 0.659381 0.434185 0.507513 0.065 Uiso 1 1 calc R U . . .
H20C H 0.680481 0.318185 0.487480 0.065 Uiso 1 1 calc R U . . .
C21 C 0.62288(15) 0.8659(8) 0.3791(2) 0.0244(16) Uani 1 1 d . . . . .
C22 C 0.59522(17) 0.8510(9) 0.3128(3) 0.0361(19) Uani 1 1 d . . . . .
H22 H 0.584514 0.812567 0.286267 0.043 Uiso 1 1 calc R U . . .
C23 C 0.59879(18) 0.9934(9) 0.3231(3) 0.042(2) Uani 1 1 d . . . . .
H23 H 0.590781 1.072527 0.305434 0.050 Uiso 1 1 calc R U . . .
C24 C 0.6240(2) 1.1362(8) 0.3875(3) 0.051(2) Uani 1 1 d . . . . .
H24A H 0.624531 1.215022 0.365851 0.076 Uiso 1 1 calc R U . . .
H24B H 0.643665 1.126112 0.404945 0.076 Uiso 1 1 calc R U . . .
H24C H 0.609028 1.157901 0.407560 0.076 Uiso 1 1 calc R U . . .
Sb2 Sb 0.750000 -0.250000 0.250000 0.01986(16) Uani 1 2 d S . P . .
B3 B 0.66327(19) -0.0949(9) 0.2179(3) 0.0251(19) Uani 1 1 d D . . . .
H3A H 0.6384(10) -0.053(7) 0.207(2) 0.038 Uiso 1 1 d D U . . .
S7 S 0.70647(4) -0.2768(2) 0.30505(6) 0.0296(5) Uani 1 1 d . . . . .
S8 S 0.73686(4) 0.0369(2) 0.23819(7) 0.0303(5) Uani 1 1 d . . . . .
S9 S 0.71370(4) -0.3295(2) 0.17479(6) 0.0273(5) Uani 1 1 d . . . . .
N13 N 0.67323(12) -0.0461(6) 0.2665(2) 0.0252(13) Uani 1 1 d . . . . .
N14 N 0.69546(13) -0.0078(7) 0.3345(2) 0.0347(15) Uani 1 1 d . . . . .
N15 N 0.68348(11) -0.0234(6) 0.18487(19) 0.0242(13) Uani 1 1 d . . . . .
N16 N 0.71879(13) 0.0619(7) 0.1497(2) 0.0375(17) Uani 1 1 d . . . . .
N17 N 0.66312(10) -0.2605(7) 0.21429(17) 0.0206(12) Uani 1 1 d . . . . .
N18 N 0.67188(11) -0.4924(6) 0.20922(19) 0.0248(14) Uani 1 1 d . . . . .
C25 C 0.69113(15) -0.1061(8) 0.3006(2) 0.0250(16) Uani 1 1 d . . . . .
C26 C 0.66539(16) 0.0916(8) 0.2793(3) 0.0351(19) Uani 1 1 d . . . . .
H26 H 0.652412 0.156909 0.262127 0.042 Uiso 1 1 calc R U . . .
C27 C 0.67965(16) 0.1153(9) 0.3207(3) 0.041(2) Uani 1 1 d . . . . .
H27 H 0.678928 0.201879 0.337521 0.049 Uiso 1 1 calc R U . . .
C28 C 0.71350(17) -0.0293(10) 0.3773(3) 0.050(2) Uani 1 1 d . . . . .
H28A H 0.733847 -0.056630 0.372399 0.075 Uiso 1 1 calc R U . . .
H28B H 0.704709 -0.106395 0.393827 0.075 Uiso 1 1 calc R U . . .
H28C H 0.714110 0.060453 0.394670 0.075 Uiso 1 1 calc R U . . .
C29 C 0.71157(14) 0.0234(8) 0.1900(2) 0.0246(16) Uani 1 1 d . . . . .
C30 C 0.67269(16) -0.0142(9) 0.1397(3) 0.0357(19) Uani 1 1 d . . . . .
H30 H 0.653181 -0.040114 0.126633 0.043 Uiso 1 1 calc R U . . .
C31 C 0.69447(17) 0.0373(9) 0.1181(3) 0.045(2) Uani 1 1 d . . . . .
H31 H 0.693472 0.053961 0.086791 0.053 Uiso 1 1 calc R U . . .
C32 C 0.74826(17) 0.1179(11) 0.1411(3) 0.062(3) Uani 1 1 d . . . . .
H32A H 0.763305 0.041580 0.146947 0.093 Uiso 1 1 calc R U . . .
H32B H 0.753761 0.200359 0.160783 0.093 Uiso 1 1 calc R U . . .
H32C H 0.747256 0.148780 0.109831 0.093 Uiso 1 1 calc R U . . .
C33 C 0.68202(14) -0.3600(7) 0.1999(2) 0.0221(16) Uani 1 1 d . . . . .
C34 C 0.64103(15) -0.3375(8) 0.2324(2) 0.0279(17) Uani 1 1 d . . . . .
H34 H 0.624729 -0.295654 0.245063 0.033 Uiso 1 1 calc R U . . .
C35 C 0.64613(15) -0.4785(8) 0.2295(2) 0.0310(18) Uani 1 1 d . . . . .
H35 H 0.634402 -0.554627 0.239353 0.037 Uiso 1 1 calc R U . . .
C36 C 0.68639(17) -0.6288(8) 0.2011(3) 0.037(2) Uani 1 1 d . . . . .
H36A H 0.671164 -0.702189 0.192156 0.055 Uiso 1 1 calc R U . . .
H36B H 0.698670 -0.659958 0.228537 0.055 Uiso 1 1 calc R U . . .
H36C H 0.699098 -0.616035 0.177246 0.055 Uiso 1 1 calc R U . . .
P1 P 0.57584(4) 0.2512(2) 0.71803(6) 0.0264(4) Uani 1 1 d . . . . .
F1 F 0.57932(9) 0.4229(4) 0.72367(13) 0.0361(11) Uani 1 1 d . . . . .
F2 F 0.57325(9) 0.0800(5) 0.71337(14) 0.0392(11) Uani 1 1 d . . . . .
F3 F 0.55256(9) 0.2730(5) 0.67447(14) 0.0482(12) Uani 1 1 d . . . . .
F4 F 0.60010(8) 0.2291(4) 0.76190(12) 0.0279(9) Uani 1 1 d . . . . .
F5 F 0.60285(8) 0.2508(5) 0.68758(12) 0.0358(10) Uani 1 1 d . . . . .
F6 F 0.54949(8) 0.2529(5) 0.74918(13) 0.0397(10) Uani 1 1 d . . . . .
P2 P 0.75467(18) 0.2123(4) 0.4939(3) 0.033(2) Uani 0.5 1 d . . P A -1
F7 F 0.7318(3) 0.2220(16) 0.5316(5) 0.050(4) Uani 0.5 1 d . . P A -1
F8 F 0.7775(3) 0.2059(15) 0.4572(5) 0.047(4) Uani 0.5 1 d . . P A -1
F9 F 0.72948(18) 0.2773(12) 0.4572(3) 0.048(2) Uani 0.5 1 d . . P A -1
F101 F 0.77953(19) 0.1467(12) 0.5294(3) 0.049(2) Uani 0.5 1 d . . P A -1
F11 F 0.7439(2) 0.0513(10) 0.4805(3) 0.051(3) Uani 0.5 1 d . . P A -1
F12 F 0.76619(18) 0.3697(10) 0.5073(4) 0.056(3) Uani 0.5 1 d . . P A -1
O41 O 0.48454(14) 0.1613(8) 0.3461(2) 0.069(2) Uani 1 1 d D . . . .
C41 C 0.4850(2) 0.1215(11) 0.3081(4) 0.054(2) Uani 1 1 d D . . . .
C42 C 0.4661(2) 0.1978(11) 0.2700(4) 0.079(3) Uani 1 1 d D . . . .
H42A H 0.478027 0.212745 0.245267 0.119 Uiso 1 1 calc R U . . .
H42B H 0.459577 0.291531 0.280440 0.119 Uiso 1 1 calc R U . . .
H42C H 0.448641 0.138449 0.259813 0.119 Uiso 1 1 calc R U . . .
C43 C 0.5030(2) -0.0035(11) 0.2962(4) 0.072(3) Uani 1 1 d D . . . .
H43A H 0.490013 -0.072537 0.278488 0.107 Uiso 1 1 calc R U . . .
H43B H 0.512248 -0.050672 0.323593 0.107 Uiso 1 1 calc R U . . .
H43C H 0.518621 0.029986 0.278733 0.107 Uiso 1 1 calc R U . . .
O51 O 0.7183(4) 0.5937(17) 0.5234(7) 0.121(6) Uani 0.5 1 d D . P B -2
C51 C 0.7390(5) 0.658(2) 0.5104(8) 0.075(6) Uani 0.5 1 d D . P B -2
C52 C 0.7408(6) 0.686(4) 0.4594(9) 0.077(9) Uani 0.5 1 d D . P B -2
H52A H 0.756636 0.625369 0.449402 0.116 Uiso 0.5 1 calc R U P B -2
H52B H 0.745416 0.787782 0.454825 0.116 Uiso 0.5 1 calc R U P B -2
H52C H 0.721664 0.661423 0.442076 0.116 Uiso 0.5 1 calc R U P B -2
C53 C 0.7693(6) 0.701(5) 0.5331(10) 0.095(11) Uani 0.5 1 d D . P B -2
H53A H 0.784699 0.672446 0.514573 0.143 Uiso 0.5 1 calc R U P B -2
H53B H 0.773051 0.653815 0.562342 0.143 Uiso 0.5 1 calc R U P B -2
H53C H 0.769909 0.806494 0.537256 0.143 Uiso 0.5 1 calc R U P B -2

loop_
_atom_site_aniso_label
_atom_site_aniso_U_11
_atom_site_aniso_U_22
_atom_site_aniso_U_33
_atom_site_aniso_U_23
_atom_site_aniso_U_13
_atom_site_aniso_U_12
Sb1 0.0218(2) 0.0220(3) 0.0168(2) -0.0024(2) 0.00541(18) 0.0001(2)
B1 0.029(4) 0.025(4) 0.021(4) -0.003(3) 0.008(3) 0.003(3)
B2 0.031(4) 0.027(4) 0.026(5) -0.002(3) 0.009(3) 0.002(3)
S1 0.0271(10) 0.0311(12) 0.0274(10) -0.0028(8) 0.0079(8) 0.0041(8)
S2 0.0231(9) 0.0272(11) 0.0276(11) 0.0021(8) 0.0087(8) 0.0004(8)
S3 0.0232(9) 0.0238(11) 0.0221(10) -0.0019(8) 0.0016(8) 0.0029(8)
S4 0.0375(11) 0.0302(12) 0.0258(11) -0.0019(8) 0.0075(9) 0.0103(9)
S5 0.0255(10) 0.0255(11) 0.0272(11) 0.0016(8) 0.0122(8) 0.0034(8)
S6 0.0313(11) 0.0332(12) 0.0320(11) -0.0087(9) 0.0075(9) -0.0027(9)
N1 0.022(3) 0.029(3) 0.018(3) -0.004(3) -0.002(2) 0.002(2)
N2 0.023(3) 0.041(4) 0.026(4) -0.006(3) 0.003(3) -0.004(3)
N3 0.023(3) 0.016(3) 0.023(3) -0.004(2) 0.007(2) 0.001(2)
N4 0.021(3) 0.018(3) 0.027(3) 0.003(2) 0.004(2) -0.001(2)
N5 0.022(3) 0.022(3) 0.015(3) 0.000(2) 0.005(2) 0.004(2)
N6 0.021(3) 0.018(3) 0.029(3) 0.006(2) 0.007(3) 0.004(2)
N7 0.027(3) 0.023(3) 0.020(3) -0.007(3) 0.005(2) 0.001(2)
N8 0.023(3) 0.047(4) 0.030(4) -0.008(3) 0.005(3) -0.003(3)
N9 0.019(3) 0.019(3) 0.026(3) -0.005(2) 0.010(2) -0.003(2)
N10 0.022(3) 0.027(4) 0.034(3) -0.001(3) 0.009(3) 0.005(3)
N11 0.031(3) 0.025(3) 0.019(3) 0.000(2) 0.010(2) -0.001(2)
N12 0.051(4) 0.021(3) 0.032(3) 0.006(3) 0.015(3) -0.006(3)
C1 0.023(3) 0.032(4) 0.018(4) -0.002(3) -0.001(3) 0.004(3)
C2 0.034(4) 0.034(4) 0.029(5) -0.010(3) 0.005(3) -0.006(3)
C3 0.030(4) 0.043(5) 0.029(5) -0.008(4) -0.001(3) -0.013(3)
C4 0.032(4) 0.066(6) 0.049(6) -0.008(5) 0.015(4) -0.007(4)
C5 0.022(3) 0.019(4) 0.027(4) -0.002(3) 0.005(3) -0.003(3)
C6 0.023(3) 0.021(4) 0.034(4) -0.004(3) 0.011(3) 0.003(3)
C7 0.021(3) 0.021(4) 0.039(4) -0.003(3) 0.011(3) -0.001(3)
C8 0.026(4) 0.034(5) 0.033(4) 0.009(3) 0.006(3) 0.001(3)
C9 0.012(3) 0.023(3) 0.023(3) -0.001(3) 0.007(3) 0.004(3)
C10 0.031(4) 0.035(4) 0.017(3) 0.005(3) 0.004(3) 0.005(3)
C11 0.033(4) 0.034(4) 0.024(4) 0.010(3) 0.007(3) 0.002(3)
C12 0.037(4) 0.018(4) 0.038(5) 0.001(3) 0.016(4) -0.005(3)
C13 0.025(3) 0.040(4) 0.014(4) -0.002(3) 0.001(3) 0.002(3)
C14 0.036(4) 0.033(4) 0.034(5) -0.014(4) 0.010(4) -0.002(3)
C15 0.040(4) 0.040(5) 0.043(5) -0.014(4) 0.008(4) -0.009(3)
C16 0.022(4) 0.066(6) 0.046(6) -0.007(5) 0.005(4) -0.004(4)
C17 0.019(3) 0.020(4) 0.025(4) -0.005(3) 0.006(3) 0.001(3)
C18 0.026(4) 0.025(4) 0.039(4) -0.007(3) 0.016(3) 0.000(3)
C19 0.022(4) 0.032(5) 0.040(4) -0.007(3) 0.013(3) -0.002(3)
C20 0.045(5) 0.048(6) 0.037(5) 0.004(4) 0.008(4) 0.020(4)
C21 0.027(4) 0.024(4) 0.025(4) -0.002(3) 0.016(3) -0.005(3)
C22 0.047(5) 0.043(4) 0.019(4) 0.006(3) 0.003(3) 0.005(4)
C23 0.060(5) 0.036(4) 0.033(4) 0.010(3) 0.014(4) 0.006(4)
C24 0.089(7) 0.023(4) 0.047(5) -0.001(4) 0.034(5) -0.012(4)
Sb2 0.0180(3) 0.0189(4) 0.0233(3) 0.0024(3) 0.0053(3) 0.0015(3)
B3 0.027(4) 0.023(4) 0.025(4) 0.003(3) 0.005(3) -0.002(3)
S7 0.0246(9) 0.0323(13) 0.0322(10) 0.0111(9) 0.0052(8) -0.0016(9)
S8 0.0228(9) 0.0273(11) 0.0409(12) 0.0020(9) 0.0034(9) -0.0014(8)
S9 0.0251(10) 0.0269(11) 0.0310(11) 0.0025(9) 0.0085(9) 0.0016(8)
N13 0.023(3) 0.026(3) 0.028(3) -0.003(2) 0.005(2) -0.002(3)
N14 0.030(3) 0.047(4) 0.030(3) -0.012(3) 0.010(3) -0.005(3)
N15 0.026(3) 0.021(3) 0.026(3) 0.006(3) 0.004(2) 0.002(2)
N16 0.030(3) 0.041(4) 0.043(4) 0.022(3) 0.011(3) 0.007(3)
N17 0.017(3) 0.024(3) 0.021(3) 0.000(3) 0.002(2) -0.001(2)
N18 0.023(3) 0.024(3) 0.026(3) -0.001(3) -0.002(3) -0.005(2)
C25 0.023(4) 0.031(4) 0.023(4) -0.001(3) 0.010(3) -0.002(3)
C26 0.028(4) 0.030(4) 0.050(5) -0.008(3) 0.014(3) 0.000(3)
C27 0.028(4) 0.046(5) 0.050(5) -0.020(4) 0.012(4) 0.002(3)
C28 0.044(5) 0.079(7) 0.027(4) -0.017(4) 0.006(4) 0.001(5)
C29 0.019(3) 0.021(4) 0.035(4) 0.014(3) 0.007(3) 0.008(3)
C30 0.035(4) 0.045(5) 0.027(4) 0.011(4) 0.003(3) 0.009(4)
C31 0.038(4) 0.063(6) 0.033(4) 0.021(4) 0.008(3) 0.011(4)
C32 0.034(4) 0.083(7) 0.072(7) 0.048(6) 0.020(4) 0.003(4)
C33 0.024(3) 0.022(3) 0.020(4) 0.002(3) 0.000(3) -0.001(3)
C34 0.024(4) 0.033(4) 0.029(4) 0.003(3) 0.007(3) -0.007(3)
C35 0.027(4) 0.031(4) 0.036(5) 0.004(3) 0.005(3) -0.012(3)
C36 0.045(5) 0.023(4) 0.042(5) 0.000(4) 0.000(4) -0.003(3)
P1 0.0315(10) 0.0287(11) 0.0197(9) 0.0010(10) 0.0064(8) 0.0014(10)
F1 0.055(3) 0.027(2) 0.028(3) 0.0056(19) 0.011(2) 0.010(2)
F2 0.052(3) 0.031(3) 0.036(3) -0.005(2) 0.012(2) -0.011(2)
F3 0.047(2) 0.065(3) 0.030(2) 0.009(2) -0.0066(19) -0.001(2)
F4 0.032(2) 0.029(3) 0.023(2) 0.0002(19) 0.0043(16) 0.0046(19)
F5 0.048(2) 0.032(2) 0.031(2) 0.001(2) 0.0202(19) 0.003(2)
F6 0.031(2) 0.054(3) 0.036(2) 0.008(2) 0.0126(18) 0.010(2)
P2 0.027(5) 0.029(2) 0.042(5) 0.007(2) -0.002(3) 0.002(2)
F7 0.043(8) 0.059(8) 0.049(7) -0.005(5) 0.011(5) -0.009(5)
F8 0.037(7) 0.043(7) 0.062(7) 0.017(5) 0.013(5) 0.019(5)
F9 0.029(4) 0.071(7) 0.044(5) 0.014(5) 0.006(4) 0.023(4)
F101 0.035(5) 0.059(6) 0.052(6) 0.019(5) -0.005(4) 0.004(4)
F11 0.043(6) 0.048(5) 0.061(7) -0.007(4) 0.008(5) -0.011(4)
F12 0.044(5) 0.038(5) 0.086(7) -0.004(5) 0.014(5) -0.001(4)
O41 0.070(4) 0.076(5) 0.060(4) 0.007(4) 0.005(4) -0.028(4)
C41 0.047(5) 0.056(6) 0.057(5) 0.011(4) -0.001(5) -0.031(4)
C42 0.087(7) 0.067(8) 0.079(7) 0.022(6) -0.009(6) -0.024(5)
C43 0.057(6) 0.073(7) 0.086(8) 0.007(6) 0.013(5) -0.017(5)
O51 0.114(12) 0.074(11) 0.194(17) 0.005(11) 0.095(11) 0.006(9)
C51 0.081(13) 0.053(12) 0.098(15) 0.003(10) 0.039(10) 0.010(9)
C52 0.058(17) 0.08(3) 0.100(14) 0.008(12) 0.020(10) -0.005(15)
C53 0.105(16) 0.09(3) 0.097(18) 0.023(16) 0.018(13) -0.015(17)

loop_
_atom_type_symbol
_atom_type_description
_atom_type_scat_dispersion_real
_atom_type_scat_dispersion_imag
_atom_type_scat_source
C C 0.0181 0.0091 'International Tables Vol C Tables 4.2.6.8 and 6.1.1.4'
H H 0.0000 0.0000 'International Tables Vol C Tables 4.2.6.8 and 6.1.1.4'
B B 0.0090 0.0039 'International Tables Vol C Tables 4.2.6.8 and 6.1.1.4'
N N 0.0311 0.0180 'International Tables Vol C Tables 4.2.6.8 and 6.1.1.4'
O O 0.0492 0.0322 'International Tables Vol C Tables 4.2.6.8 and 6.1.1.4'
F F 0.0727 0.0534 'International Tables Vol C Tables 4.2.6.8 and 6.1.1.4'
P P 0.2955 0.4335 'International Tables Vol C Tables 4.2.6.8 and 6.1.1.4'
S S 0.3331 0.5567 'International Tables Vol C Tables 4.2.6.8 and 6.1.1.4'
Sb Sb -0.0562 5.8946 'International Tables Vol C Tables 4.2.6.8 and 6.1.1.4'

loop_
_exptl_crystal_face_index_h
_exptl_crystal_face_index_k
_exptl_crystal_face_index_l
_exptl_crystal_face_perp_dist
1 0 0 0.0090
-1 0 0 0.0180
-2 0 -1 0.0282
2 0 1 0.0040
0 2 -1 0.0820
1 -2 1 0.0944
0 0 -1 0.0325
0 0 1 0.0067

loop_
_geom_angle_atom_site_label_1
_geom_angle_atom_site_label_2
_geom_angle_atom_site_label_3
_geom_angle
_geom_angle_site_symmetry_1
_geom_angle_site_symmetry_3
_geom_angle_publ_flag
S1 Sb1 S2 91.71(6) . . ?
S1 Sb1 S4 173.95(6) . . ?
S1 Sb1 S5 88.26(6) . . ?
S1 Sb1 S6 88.76(6) . . ?
S2 Sb1 S4 90.94(6) . . ?
S2 Sb1 S5 179.64(5) . . ?
S2 Sb1 S6 84.27(5) . . ?
S3 Sb1 S1 89.81(5) . . ?
S3 Sb1 S2 94.06(5) . . ?
S3 Sb1 S4 84.58(5) . . ?
S3 Sb1 S5 86.30(5) . . ?
S3 Sb1 S6 177.77(6) . . ?
S4 Sb1 S6 96.91(6) . . ?
S5 Sb1 S4 89.12(6) . . ?
S5 Sb1 S6 95.37(5) . . ?
N1 B1 H1 105(3) . . ?
N3 B1 H1 111(3) . . ?
N3 B1 N1 112.3(6) . . ?
N3 B1 N5 112.5(6) . . ?
N5 B1 H1 106(3) . . ?
N5 B1 N1 109.3(6) . . ?
N7 B2 H2 105(3) . . ?
N7 B2 N9 110.8(6) . . ?
N7 B2 N11 110.3(6) . . ?
N9 B2 H2 109(3) . . ?
N11 B2 H2 108(3) . . ?
N11 B2 N9 112.5(6) . . ?
C1 S1 Sb1 100.3(2) . . ?
C5 S2 Sb1 100.7(2) . . ?
C9 S3 Sb1 99.9(2) . . ?
C13 S4 Sb1 100.9(3) . . ?
C17 S5 Sb1 97.0(2) . . ?
C21 S6 Sb1 93.4(2) . . ?
C1 N1 B1 131.8(6) . . ?
C1 N1 C2 108.0(6) . . ?
C2 N1 B1 119.8(6) . . ?
C1 N2 C3 108.5(6) . . ?
C1 N2 C4 124.6(6) . . ?
C3 N2 C4 126.8(6) . . ?
C5 N3 B1 132.7(5) . . ?
C6 N3 B1 119.9(6) . . ?
C6 N3 C5 107.4(6) . . ?
C5 N4 C7 110.6(6) . . ?
C5 N4 C8 125.2(5) . . ?
C7 N4 C8 124.2(6) . . ?
C9 N5 B1 134.1(6) . . ?
C9 N5 C10 106.4(6) . . ?
C10 N5 B1 118.6(6) . . ?
C9 N6 C11 108.7(6) . . ?
C9 N6 C12 125.6(6) . . ?
C11 N6 C12 125.4(6) . . ?
C13 N7 B2 133.8(6) . . ?
C13 N7 C14 107.5(6) . . ?
C14 N7 B2 118.5(6) . . ?
C13 N8 C15 109.6(6) . . ?
C13 N8 C16 125.3(6) . . ?
C15 N8 C16 125.0(6) . . ?
C17 N9 B2 132.2(5) . . ?
C17 N9 C18 107.7(6) . . ?
C18 N9 B2 120.1(6) . . ?
C17 N10 C19 109.0(6) . . ?
C17 N10 C20 124.8(6) . . ?
C19 N10 C20 126.2(6) . . ?
C21 N11 B2 133.3(6) . . ?
C21 N11 C22 108.3(6) . . ?
C22 N11 B2 117.8(6) . . ?
C21 N12 C23 109.3(7) . . ?
C21 N12 C24 126.2(7) . . ?
C23 N12 C24 124.4(7) . . ?
N1 C1 S1 130.4(5) . . ?
N1 C1 N2 106.8(6) . . ?
N2 C1 S1 122.9(5) . . ?
N1 C2 H2A 125.9 . . ?
C3 C2 N1 108.2(7) . . ?
C3 C2 H2A 125.9 . . ?
N2 C3 H3 125.8 . . ?
C2 C3 N2 108.4(7) . . ?
C2 C3 H3 125.8 . . ?
N2 C4 H4A 109.5 . . ?
N2 C4 H4B 109.5 . . ?
N2 C4 H4C 109.5 . . ?
H4A C4 H4B 109.5 . . ?
H4A C4 H4C 109.5 . . ?
H4B C4 H4C 109.5 . . ?
N3 C5 S2 128.1(5) . . ?
N4 C5 S2 124.0(5) . . ?
N4 C5 N3 107.9(5) . . ?
N3 C6 H6 125.7 . . ?
N3 C6 C7 108.6(6) . . ?
C7 C6 H6 125.7 . . ?
N4 C7 H7 127.2 . . ?
C6 C7 N4 105.5(6) . . ?
C6 C7 H7 127.2 . . ?
N4 C8 H8A 109.5 . . ?
N4 C8 H8B 109.5 . . ?
N4 C8 H8C 109.5 . . ?
H8A C8 H8B 109.5 . . ?
H8A C8 H8C 109.5 . . ?
H8B C8 H8C 109.5 . . ?
N5 C9 S3 127.6(5) . . ?
N6 C9 S3 123.4(6) . . ?
N6 C9 N5 108.9(6) . . ?
N5 C10 H10 125.3 . . ?
C11 C10 N5 109.3(7) . . ?
C11 C10 H10 125.3 . . ?
N6 C11 H11 126.7 . . ?
C10 C11 N6 106.7(7) . . ?
C10 C11 H11 126.7 . . ?
N6 C12 H12A 109.5 . . ?
N6 C12 H12B 109.5 . . ?
N6 C12 H12C 109.5 . . ?
H12A C12 H12B 109.5 . . ?
H12A C12 H12C 109.5 . . ?
H12B C12 H12C 109.5 . . ?
N7 C13 S4 129.3(5) . . ?
N8 C13 S4 123.3(5) . . ?
N8 C13 N7 107.3(6) . . ?
N7 C14 H14 125.3 . . ?
C15 C14 N7 109.3(6) . . ?
C15 C14 H14 125.3 . . ?
N8 C15 H15 126.9 . . ?
C14 C15 N8 106.1(7) . . ?
C14 C15 H15 126.9 . . ?
N8 C16 H16A 109.5 . . ?
N8 C16 H16B 109.5 . . ?
N8 C16 H16C 109.5 . . ?
H16A C16 H16B 109.5 . . ?
H16A C16 H16C 109.5 . . ?
H16B C16 H16C 109.5 . . ?
N9 C17 S5 129.9(5) . . ?
N10 C17 S5 122.5(5) . . ?
N10 C17 N9 107.6(5) . . ?
N9 C18 H18 125.7 . . ?
C19 C18 N9 108.6(6) . . ?
C19 C18 H18 125.7 . . ?
N10 C19 H19 126.4 . . ?
C18 C19 N10 107.2(6) . . ?
C18 C19 H19 126.4 . . ?
N10 C20 H20A 109.5 . . ?
N10 C20 H20B 109.5 . . ?
N10 C20 H20C 109.5 . . ?
H20A C20 H20B 109.5 . . ?
H20A C20 H20C 109.5 . . ?
H20B C20 H20C 109.5 . . ?
N11 C21 S6 129.1(6) . . ?
N12 C21 S6 123.7(6) . . ?
N12 C21 N11 107.2(7) . . ?
N11 C22 H22 126.1 . . ?
C23 C22 N11 107.8(7) . . ?
C23 C22 H22 126.1 . . ?
N12 C23 H23 126.3 . . ?
C22 C23 N12 107.4(7) . . ?
C22 C23 H23 126.3 . . ?
N12 C24 H24A 109.5 . . ?
N12 C24 H24B 109.5 . . ?
N12 C24 H24C 109.5 . . ?
H24A C24 H24B 109.5 . . ?
H24A C24 H24C 109.5 . . ?
H24B C24 H24C 109.5 . . ?
S7 Sb2 S7 180.00(4) . 7_645 ?
S7 Sb2 S8 90.41(5) . . ?
S7 Sb2 S8 89.59(5) . 7_645 ?
S7 Sb2 S8 89.59(5) 7_645 . ?
S7 Sb2 S8 90.41(5) 7_645 7_645 ?
S8 Sb2 S8 180.0 7_645 . ?
S9 Sb2 S7 94.43(5) . . ?
S9 Sb2 S7 85.57(5) . 7_645 ?
S9 Sb2 S7 94.43(5) 7_645 7_645 ?
S9 Sb2 S7 85.57(5) 7_645 . ?
S9 Sb2 S8 86.84(6) 7_645 . ?
S9 Sb2 S8 93.16(6) 7_645 7_645 ?
S9 Sb2 S8 93.16(6) . . ?
S9 Sb2 S8 86.84(6) . 7_645 ?
S9 Sb2 S9 180.0 . 7_645 ?
N13 B3 H3A 109(3) . . ?
N13 B3 N15 110.6(6) . . ?
N15 B3 H3A 106(3) . . ?
N17 B3 H3A 108(3) . . ?
N17 B3 N13 110.9(6) . . ?
N17 B3 N15 111.8(6) . . ?
C25 S7 Sb2 100.4(2) . . ?
C29 S8 Sb2 98.5(2) . . ?
C33 S9 Sb2 97.2(2) . . ?
C25 N13 B3 132.9(6) . . ?
C25 N13 C26 108.4(7) . . ?
C26 N13 B3 118.4(7) . . ?
C25 N14 C27 107.7(7) . . ?
C25 N14 C28 125.9(7) . . ?
C27 N14 C28 126.3(7) . . ?
C29 N15 B3 132.9(6) . . ?
C29 N15 C30 107.9(6) . . ?
C30 N15 B3 118.9(6) . . ?
C29 N16 C31 108.7(6) . . ?
C29 N16 C32 125.0(7) . . ?
C31 N16 C32 126.3(7) . . ?
C33 N17 B3 134.4(5) . . ?
C33 N17 C34 106.6(6) . . ?
C34 N17 B3 118.7(5) . . ?
C33 N18 C35 109.4(6) . . ?
C33 N18 C36 125.6(6) . . ?
C35 N18 C36 125.0(6) . . ?
N13 C25 S7 129.4(6) . . ?
N13 C25 N14 108.3(6) . . ?
N14 C25 S7 122.3(6) . . ?
N13 C26 H26 126.4 . . ?
C27 C26 N13 107.3(8) . . ?
C27 C26 H26 126.4 . . ?
N14 C27 H27 125.9 . . ?
C26 C27 N14 108.3(7) . . ?
C26 C27 H27 125.9 . . ?
N14 C28 H28A 109.5 . . ?
N14 C28 H28B 109.5 . . ?
N14 C28 H28C 109.5 . . ?
H28A C28 H28B 109.5 . . ?
H28A C28 H28C 109.5 . . ?
H28B C28 H28C 109.5 . . ?
N15 C29 S8 129.7(5) . . ?
N15 C29 N16 108.3(6) . . ?
N16 C29 S8 122.0(5) . . ?
N15 C30 H30 125.9 . . ?
C31 C30 N15 108.1(7) . . ?
C31 C30 H30 125.9 . . ?
N16 C31 H31 126.5 . . ?
C30 C31 N16 106.9(7) . . ?
C30 C31 H31 126.5 . . ?
N16 C32 H32A 109.5 . . ?
N16 C32 H32B 109.5 . . ?
N16 C32 H32C 109.5 . . ?
H32A C32 H32B 109.5 . . ?
H32A C32 H32C 109.5 . . ?
H32B C32 H32C 109.5 . . ?
N17 C33 S9 128.0(5) . . ?
N18 C33 S9 124.2(5) . . ?
N18 C33 N17 107.8(6) . . ?
N17 C34 H34 125.1 . . ?
C35 C34 N17 109.8(6) . . ?
C35 C34 H34 125.1 . . ?
N18 C35 H35 126.8 . . ?
C34 C35 N18 106.4(6) . . ?
C34 C35 H35 126.8 . . ?
N18 C36 H36A 109.5 . . ?
N18 C36 H36B 109.5 . . ?
N18 C36 H36C 109.5 . . ?
H36A C36 H36B 109.5 . . ?
H36A C36 H36C 109.5 . . ?
H36B C36 H36C 109.5 . . ?
F1 P1 F4 89.5(2) . . ?
F1 P1 F5 89.5(2) . . ?
F2 P1 F1 178.3(3) . . ?
F2 P1 F4 88.9(2) . . ?
F2 P1 F5 90.0(2) . . ?
F2 P1 F6 90.6(2) . . ?
F3 P1 F1 90.4(3) . . ?
F3 P1 F2 91.1(3) . . ?
F3 P1 F4 178.9(2) . . ?
F3 P1 F5 89.9(2) . . ?
F3 P1 F6 91.2(2) . . ?
F5 P1 F4 89.0(2) . . ?
F6 P1 F1 89.9(2) . . ?
F6 P1 F4 89.9(2) . . ?
F6 P1 F5 178.7(3) . . ?
F8 P2 F7 178.7(8) . . ?
F8 P2 F9 89.9(7) . . ?
F8 P2 F11 89.5(7) . . ?
F9 P2 F7 90.3(7) . . ?
F9 P2 F11 90.4(7) . . ?
F101 P2 F7 90.3(7) . . ?
F101 P2 F8 89.5(7) . . ?
F101 P2 F9 179.1(7) . . ?
F101 P2 F11 89.0(6) . . ?
F101 P2 F12 89.9(8) . . ?
F11 P2 F7 91.7(7) . . ?
F12 P2 F7 89.3(7) . . ?
F12 P2 F8 89.5(7) . . ?
F12 P2 F9 90.7(7) . . ?
F12 P2 F11 178.5(6) . . ?
O41 C41 C42 120.2(10) . . ?
O41 C41 C43 122.9(10) . . ?
C43 C41 C42 116.9(10) . . ?
C41 C42 H42A 109.5 . . ?
C41 C42 H42B 109.5 . . ?
C41 C42 H42C 109.5 . . ?
H42A C42 H42B 109.5 . . ?
H42A C42 H42C 109.5 . . ?
H42B C42 H42C 109.5 . . ?
C41 C43 H43A 109.5 . . ?
C41 C43 H43B 109.5 . . ?
C41 C43 H43C 109.5 . . ?
H43A C43 H43B 109.5 . . ?
H43A C43 H43C 109.5 . . ?
H43B C43 H43C 109.5 . . ?
O51 C51 C52 122(2) . . ?
O51 C51 C53 133(3) . . ?
C53 C51 C52 104.2(16) . . ?
C51 C52 H52A 109.5 . . ?
C51 C52 H52B 109.5 . . ?
C51 C52 H52C 109.5 . . ?
H52A C52 H52B 109.5 . . ?
H52A C52 H52C 109.5 . . ?
H52B C52 H52C 109.5 . . ?
C51 C53 H53A 109.5 . . ?
C51 C53 H53B 109.5 . . ?
C51 C53 H53C 109.5 . . ?
H53A C53 H53B 109.5 . . ?
H53A C53 H53C 109.5 . . ?
H53B C53 H53C 109.5 . . ?

loop_
_geom_bond_atom_site_label_1
_geom_bond_atom_site_label_2
_geom_bond_distance
_geom_bond_site_symmetry_2
_geom_bond_publ_flag
Sb1 S1 2.698(2) . ?
Sb1 S2 2.714(2) . ?
Sb1 S3 2.6825(16) . ?
Sb1 S4 2.757(2) . ?
Sb1 S5 2.7338(19) . ?
Sb1 S6 2.7692(18) . ?
B1 H1 1.19(4) . ?
B1 N1 1.568(9) . ?
B1 N3 1.542(10) . ?
B1 N5 1.549(10) . ?
B2 H2 1.21(4) . ?
B2 N7 1.544(9) . ?
B2 N9 1.567(10) . ?
B2 N11 1.553(10) . ?
S1 C1 1.719(7) . ?
S2 C5 1.722(6) . ?
S3 C9 1.743(7) . ?
S4 C13 1.719(8) . ?
S5 C17 1.714(6) . ?
S6 C21 1.711(8) . ?
N1 C1 1.354(8) . ?
N1 C2 1.377(9) . ?
N2 C1 1.359(8) . ?
N2 C3 1.361(9) . ?
N2 C4 1.467(8) . ?
N3 C5 1.375(8) . ?
N3 C6 1.371(7) . ?
N4 C5 1.319(8) . ?
N4 C7 1.380(8) . ?
N4 C8 1.467(8) . ?
N5 C9 1.349(8) . ?
N5 C10 1.375(8) . ?
N6 C9 1.341(8) . ?
N6 C11 1.365(9) . ?
N6 C12 1.470(8) . ?
N7 C13 1.358(8) . ?
N7 C14 1.381(8) . ?
N8 C13 1.353(9) . ?
N8 C15 1.382(9) . ?
N8 C16 1.456(8) . ?
N9 C17 1.350(8) . ?
N9 C18 1.385(7) . ?
N10 C17 1.345(8) . ?
N10 C19 1.378(8) . ?
N10 C20 1.464(9) . ?
N11 C21 1.362(8) . ?
N11 C22 1.384(9) . ?
N12 C21 1.362(9) . ?
N12 C23 1.372(10) . ?
N12 C24 1.456(9) . ?
C2 H2A 0.9500 . ?
C2 C3 1.317(9) . ?
C3 H3 0.9500 . ?
C4 H4A 0.9800 . ?
C4 H4B 0.9800 . ?
C4 H4C 0.9800 . ?
C6 H6 0.9500 . ?
C6 C7 1.372(10) . ?
C7 H7 0.9500 . ?
C8 H8A 0.9800 . ?
C8 H8B 0.9800 . ?
C8 H8C 0.9800 . ?
C10 H10 0.9500 . ?
C10 C11 1.340(10) . ?
C11 H11 0.9500 . ?
C12 H12A 0.9800 . ?
C12 H12B 0.9800 . ?
C12 H12C 0.9800 . ?
C14 H14 0.9500 . ?
C14 C15 1.343(9) . ?
C15 H15 0.9500 . ?
C16 H16A 0.9800 . ?
C16 H16B 0.9800 . ?
C16 H16C 0.9800 . ?
C18 H18 0.9500 . ?
C18 C19 1.327(10) . ?
C19 H19 0.9500 . ?
C20 H20A 0.9800 . ?
C20 H20B 0.9800 . ?
C20 H20C 0.9800 . ?
C22 H22 0.9500 . ?
C22 C23 1.359(11) . ?
C23 H23 0.9500 . ?
C24 H24A 0.9800 . ?
C24 H24B 0.9800 . ?
C24 H24C 0.9800 . ?
Sb2 S7 2.7307(16) . ?
Sb2 S7 2.7308(16) 7_645 ?
Sb2 S8 2.7337(19) 7_645 ?
Sb2 S8 2.7337(19) . ?
Sb2 S9 2.730(2) 7_645 ?
Sb2 S9 2.730(2) . ?
B3 H3A 1.20(4) . ?
B3 N13 1.547(10) . ?
B3 N15 1.574(9) . ?
B3 N17 1.536(10) . ?
S7 C25 1.724(7) . ?
S8 C29 1.739(7) . ?
S9 C33 1.718(6) . ?
N13 C25 1.346(9) . ?
N13 C26 1.389(9) . ?
N14 C25 1.363(9) . ?
N14 C27 1.380(10) . ?
N14 C28 1.454(9) . ?
N15 C29 1.329(8) . ?
N15 C30 1.390(9) . ?
N16 C29 1.342(8) . ?
N16 C31 1.381(10) . ?
N16 C32 1.478(9) . ?
N17 C33 1.361(8) . ?
N17 C34 1.390(8) . ?
N18 C33 1.349(8) . ?
N18 C35 1.382(8) . ?
N18 C36 1.456(9) . ?
C26 H26 0.9500 . ?
C26 C27 1.350(11) . ?
C27 H27 0.9500 . ?
C28 H28A 0.9800 . ?
C28 H28B 0.9800 . ?
C28 H28C 0.9800 . ?
C30 H30 0.9500 . ?
C30 C31 1.332(9) . ?
C31 H31 0.9500 . ?
C32 H32A 0.9800 . ?
C32 H32B 0.9800 . ?
C32 H32C 0.9800 . ?
C34 H34 0.9500 . ?
C34 C35 1.330(10) . ?
C35 H35 0.9500 . ?
C36 H36A 0.9800 . ?
C36 H36B 0.9800 . ?
C36 H36C 0.9800 . ?
P1 F1 1.604(4) . ?
P1 F2 1.593(4) . ?
P1 F3 1.590(4) . ?
P1 F4 1.623(4) . ?
P1 F5 1.611(4) . ?
P1 F6 1.601(4) . ?
P2 F7 1.626(14) . ?
P2 F8 1.600(11) . ?
P2 F9 1.603(13) . ?
P2 F101 1.573(13) . ?
P2 F11 1.604(10) . ?
P2 F12 1.581(11) . ?
O41 C41 1.203(10) . ?
C41 C42 1.518(12) . ?
C41 C43 1.481(13) . ?
C42 H42A 0.9800 . ?
C42 H42B 0.9800 . ?
C42 H42C 0.9800 . ?
C43 H43A 0.9800 . ?
C43 H43B 0.9800 . ?
C43 H43C 0.9800 . ?
O51 C51 1.209(17) . ?
C51 C52 1.57(2) . ?
C51 C53 1.51(2) . ?
C52 H52A 0.9800 . ?
C52 H52B 0.9800 . ?
C52 H52C 0.9800 . ?
C53 H53A 0.9800 . ?
C53 H53B 0.9800 . ?
C53 H53C 0.9800 . ?

loop_
_geom_hbond_atom_site_label_D
_geom_hbond_atom_site_label_H
_geom_hbond_atom_site_label_A
_geom_hbond_distance_DH
_geom_hbond_distance_HA
_geom_hbond_distance_DA
_geom_hbond_angle_DHA
_geom_hbond_site_symmetry_A
_geom_hbond_publ_flag
C2 H2A F5 0.95 2.56 3.394(8) 146.8 1_565 yes
C4 H4B O51 0.98 2.66 3.326(17) 125.8 . yes
C4 H4C F8 0.98 2.26 3.142(15) 149.1 2_666 yes
C6 H6 O41 0.95 2.48 3.310(10) 145.8 5_666 yes
C7 H7 S3 0.95 2.85 3.705(8) 149.9 5_676 yes
C8 H8B S5 0.98 3.03 3.989(7) 167.8 1_565 yes
C8 H8C S3 0.98 3.02 3.938(7) 157.3 5_676 yes
C11 H11 F1 0.95 2.44 3.131(8) 129.9 . yes
C11 H11 F5 0.95 2.41 3.337(9) 166.2 . yes
C14 H14 F4 0.95 2.49 3.400(8) 159.8 8_554 yes
C14 H14 F6 0.95 2.55 3.201(9) 125.7 8_554 yes
C15 H15 O41 0.95 2.33 3.253(10) 165.3 . yes
C18 H18 S7 0.95 2.95 3.779(7) 146.0 1_565 yes
C19 H19 F9 0.95 2.36 3.172(11) 142.5 . yes
C20 H20C F8 0.98 2.58 3.429(17) 144.3 2_656 yes
C20 H20C F9 0.98 2.52 3.407(10) 150.7 . yes
C20 H20C F101 0.98 2.50 3.419(12) 156.1 2_656 yes
C20 H20C F12 0.98 2.44 3.294(11) 145.7 2_656 yes
C23 H23 F1 0.95 2.46 3.115(9) 126.5 8_564 yes
C23 H23 F4 0.95 2.32 3.166(9) 147.4 8_564 yes
C24 H24C S2 0.98 2.83 3.600(8) 135.7 . yes
C26 H26 F4 0.95 2.58 3.364(9) 139.7 8_554 yes
C28 H28C F101 0.98 2.41 3.231(12) 141.3 2_656 yes
C30 H30 S1 0.95 2.91 3.609(9) 130.9 8_554 yes
C32 H32C F8 0.98 2.57 3.456(17) 151.0 7_655 yes
C32 H32C F9 0.98 2.48 3.383(12) 152.6 7_655 yes
C35 H35 F4 0.95 2.39 3.336(8) 173.5 8_544 yes
C42 H42C F2 0.98 2.43 3.198(10) 134.9 5_656 yes
C43 H43A F6 0.98 2.51 3.465(11) 165.5 5_656 yes

loop_
_geom_torsion_atom_site_label_1
_geom_torsion_atom_site_label_2
_geom_torsion_atom_site_label_3
_geom_torsion_atom_site_label_4
_geom_torsion
_geom_torsion_site_symmetry_1
_geom_torsion_site_symmetry_2
_geom_torsion_site_symmetry_3
_geom_torsion_site_symmetry_4
_geom_torsion_publ_flag
Sb1 S1 C1 N1 75.0(7) . . . . ?
Sb1 S1 C1 N2 -106.3(6) . . . . ?
Sb1 S2 C5 N3 73.8(6) . . . . ?
Sb1 S2 C5 N4 -107.5(6) . . . . ?
Sb1 S3 C9 N5 79.0(5) . . . . ?
Sb1 S3 C9 N6 -104.2(5) . . . . ?
Sb1 S4 C13 N7 -70.0(7) . . . . ?
Sb1 S4 C13 N8 111.1(6) . . . . ?
Sb1 S5 C17 N9 -73.4(7) . . . . ?
Sb1 S5 C17 N10 107.2(6) . . . . ?
Sb1 S6 C21 N11 -78.7(6) . . . . ?
Sb1 S6 C21 N12 102.4(5) . . . . ?
B1 N1 C1 S1 -7.1(12) . . . . ?
B1 N1 C1 N2 174.1(7) . . . . ?
B1 N1 C2 C3 -174.5(7) . . . . ?
B1 N3 C5 S2 -3.3(11) . . . . ?
B1 N3 C5 N4 177.8(7) . . . . ?
B1 N3 C6 C7 -177.9(6) . . . . ?
B1 N5 C9 S3 -14.5(10) . . . . ?
B1 N5 C9 N6 168.4(6) . . . . ?
B1 N5 C10 C11 -169.6(6) . . . . ?
B2 N7 C13 S4 8.3(12) . . . . ?
B2 N7 C13 N8 -172.7(7) . . . . ?
B2 N7 C14 C15 173.3(7) . . . . ?
B2 N9 C17 S5 3.4(11) . . . . ?
B2 N9 C17 N10 -177.1(7) . . . . ?
B2 N9 C18 C19 177.3(6) . . . . ?
B2 N11 C21 S6 9.9(10) . . . . ?
B2 N11 C21 N12 -171.1(6) . . . . ?
B2 N11 C22 C23 172.0(6) . . . . ?
N1 B1 N3 C5 24.5(11) . . . . ?
N1 B1 N3 C6 -158.3(6) . . . . ?
N1 B1 N5 C9 -93.5(8) . . . . ?
N1 B1 N5 C10 73.4(7) . . . . ?
N1 C2 C3 N2 -0.4(9) . . . . ?
N3 B1 N1 C1 -96.5(9) . . . . ?
N3 B1 N1 C2 76.4(8) . . . . ?
N3 B1 N5 C9 31.9(9) . . . . ?
N3 B1 N5 C10 -161.2(5) . . . . ?
N3 C6 C7 N4 -0.2(8) . . . . ?
N5 B1 N1 C1 29.1(10) . . . . ?
N5 B1 N1 C2 -158.1(6) . . . . ?
N5 B1 N3 C5 -99.3(8) . . . . ?
N5 B1 N3 C6 77.9(7) . . . . ?
N5 C10 C11 N6 -1.4(7) . . . . ?
N7 B2 N9 C17 -26.2(10) . . . . ?
N7 B2 N9 C18 157.8(6) . . . . ?
N7 B2 N11 C21 102.6(8) . . . . ?
N7 B2 N11 C22 -68.0(8) . . . . ?
N7 C14 C15 N8 1.6(9) . . . . ?
N9 B2 N7 C13 96.4(9) . . . . ?
N9 B2 N7 C14 -77.5(8) . . . . ?
N9 B2 N11 C21 -21.6(9) . . . . ?
N9 B2 N11 C22 167.7(5) . . . . ?
N9 C18 C19 N10 0.0(8) . . . . ?
N11 B2 N7 C13 -28.9(11) . . . . ?
N11 B2 N7 C14 157.3(6) . . . . ?
N11 B2 N9 C17 97.8(8) . . . . ?
N11 B2 N9 C18 -78.2(7) . . . . ?
N11 C22 C23 N12 1.1(8) . . . . ?
C1 N1 C2 C3 -0.1(8) . . . . ?
C1 N2 C3 C2 0.8(9) . . . . ?
C2 N1 C1 S1 179.4(6) . . . . ?
C2 N1 C1 N2 0.6(8) . . . . ?
C3 N2 C1 S1 -179.8(6) . . . . ?
C3 N2 C1 N1 -0.8(8) . . . . ?
C4 N2 C1 S1 -1.7(10) . . . . ?
C4 N2 C1 N1 177.3(7) . . . . ?
C4 N2 C3 C2 -177.3(7) . . . . ?
C5 N3 C6 C7 -0.1(8) . . . . ?
C5 N4 C7 C6 0.4(8) . . . . ?
C6 N3 C5 S2 179.2(5) . . . . ?
C6 N3 C5 N4 0.4(7) . . . . ?
C7 N4 C5 S2 -179.4(5) . . . . ?
C7 N4 C5 N3 -0.5(8) . . . . ?
C8 N4 C5 S2 -0.4(10) . . . . ?
C8 N4 C5 N3 178.6(6) . . . . ?
C8 N4 C7 C6 -178.6(6) . . . . ?
C9 N5 C10 C11 0.6(7) . . . . ?
C9 N6 C11 C10 1.6(7) . . . . ?
C10 N5 C9 S3 177.5(5) . . . . ?
C10 N5 C9 N6 0.4(6) . . . . ?
C11 N6 C9 S3 -178.6(4) . . . . ?
C11 N6 C9 N5 -1.2(7) . . . . ?
C12 N6 C9 S3 7.3(8) . . . . ?
C12 N6 C9 N5 -175.4(5) . . . . ?
C12 N6 C11 C10 175.8(6) . . . . ?
C13 N7 C14 C15 -2.0(9) . . . . ?
C13 N8 C15 C14 -0.5(9) . . . . ?
C14 N7 C13 S4 -177.4(6) . . . . ?
C14 N7 C13 N8 1.7(8) . . . . ?
C15 N8 C13 S4 178.4(6) . . . . ?
C15 N8 C13 N7 -0.7(8) . . . . ?
C16 N8 C13 S4 -2.1(11) . . . . ?
C16 N8 C13 N7 178.8(7) . . . . ?
C16 N8 C15 C14 179.9(7) . . . . ?
C17 N9 C18 C19 0.4(8) . . . . ?
C17 N10 C19 C18 -0.4(8) . . . . ?
C18 N9 C17 S5 179.8(6) . . . . ?
C18 N9 C17 N10 -0.7(7) . . . . ?
C19 N10 C17 S5 -179.8(5) . . . . ?
C19 N10 C17 N9 0.7(8) . . . . ?
C20 N10 C17 S5 -0.7(10) . . . . ?
C20 N10 C17 N9 179.8(6) . . . . ?
C20 N10 C19 C18 -179.5(7) . . . . ?
C21 N11 C22 C23 -0.9(7) . . . . ?
C21 N12 C23 C22 -1.0(8) . . . . ?
C22 N11 C21 S6 -178.8(5) . . . . ?
C22 N11 C21 N12 0.2(7) . . . . ?
C23 N12 C21 S6 179.6(5) . . . . ?
C23 N12 C21 N11 0.5(7) . . . . ?
C24 N12 C21 S6 -4.3(9) . . . . ?
C24 N12 C21 N11 176.6(6) . . . . ?
C24 N12 C23 C22 -177.2(6) . . . . ?
Sb2 S7 C25 N13 74.2(6) . . . . ?
Sb2 S7 C25 N14 -107.4(5) . . . . ?
Sb2 S8 C29 N15 74.1(7) . . . . ?
Sb2 S8 C29 N16 -105.5(6) . . . . ?
Sb2 S9 C33 N17 76.0(6) . . . . ?
Sb2 S9 C33 N18 -103.0(6) . . . . ?
B3 N13 C25 S7 -9.5(11) . . . . ?
B3 N13 C25 N14 171.9(6) . . . . ?
B3 N13 C26 C27 -172.3(6) . . . . ?
B3 N15 C29 S8 -5.9(11) . . . . ?
B3 N15 C29 N16 173.9(7) . . . . ?
B3 N15 C30 C31 -174.4(6) . . . . ?
B3 N17 C33 S9 -5.9(12) . . . . ?
B3 N17 C33 N18 173.2(7) . . . . ?
B3 N17 C34 C35 -174.6(6) . . . . ?
N13 B3 N15 C29 27.7(10) . . . . ?
N13 B3 N15 C30 -159.1(6) . . . . ?
N13 B3 N17 C33 -101.2(8) . . . . ?
N13 B3 N17 C34 71.9(8) . . . . ?
N13 C26 C27 N14 -2.0(8) . . . . ?
N15 B3 N13 C25 -96.3(8) . . . . ?
N15 B3 N13 C26 76.6(7) . . . . ?
N15 B3 N17 C33 22.8(11) . . . . ?
N15 B3 N17 C34 -164.1(6) . . . . ?
N15 C30 C31 N16 -0.7(9) . . . . ?
N17 B3 N13 C25 28.3(10) . . . . ?
N17 B3 N13 C26 -158.8(6) . . . . ?
N17 B3 N15 C29 -96.4(9) . . . . ?
N17 B3 N15 C30 76.8(8) . . . . ?
N17 C34 C35 N18 0.1(8) . . . . ?
C25 N13 C26 C27 2.2(8) . . . . ?
C25 N14 C27 C26 1.1(8) . . . . ?
C26 N13 C25 S7 177.0(5) . . . . ?
C26 N13 C25 N14 -1.5(7) . . . . ?
C27 N14 C25 S7 -178.4(5) . . . . ?
C27 N14 C25 N13 0.3(7) . . . . ?
C28 N14 C25 S7 1.5(9) . . . . ?
C28 N14 C25 N13 -179.8(6) . . . . ?
C28 N14 C27 C26 -178.8(6) . . . . ?
C29 N15 C30 C31 0.4(9) . . . . ?
C29 N16 C31 C30 0.8(9) . . . . ?
C30 N15 C29 S8 -179.6(6) . . . . ?
C30 N15 C29 N16 0.1(8) . . . . ?
C31 N16 C29 S8 179.2(5) . . . . ?
C31 N16 C29 N15 -0.5(8) . . . . ?
C32 N16 C29 S8 0.6(11) . . . . ?
C32 N16 C29 N15 -179.2(7) . . . . ?
C32 N16 C31 C30 179.4(7) . . . . ?
C33 N17 C34 C35 0.2(8) . . . . ?
C33 N18 C35 C34 -0.4(8) . . . . ?
C34 N17 C33 S9 -179.5(5) . . . . ?
C34 N17 C33 N18 -0.4(7) . . . . ?
C35 N18 C33 S9 179.7(5) . . . . ?
C35 N18 C33 N17 0.5(8) . . . . ?
C36 N18 C33 S9 2.1(10) . . . . ?
C36 N18 C33 N17 -177.0(6) . . . . ?
C36 N18 C35 C34 177.2(7) . . . . ?

loop_
_twin_individual_id
_twin_individual_mass_fraction_refined
_oxdiff_twin_reflns_isolated
_oxdiff_twin_reflns_overlapped
_twin_individual_twin_lattice_type
_twin_individual_twin_matrix_11
_twin_individual_twin_matrix_12
_twin_individual_twin_matrix_13
_twin_individual_twin_matrix_21
_twin_individual_twin_matrix_22
_twin_individual_twin_matrix_23
_twin_individual_twin_matrix_31
_twin_individual_twin_matrix_32
_twin_individual_twin_matrix_33
1 0.5697(11) 16456 24645 ref 1.0000 0.0000 0.0000 0.0000 1.0000 0.0000 0.0000 0.0000 1.0000
2 0.4303(11) 0 24645 nmt -1.0014 0.1326 -0.0112 0.0065 0.9985 0.0121 0.0066 0.1148 -0.9986

loop_
_exptl_oxdiff_crystal_face_indexfrac_h
_exptl_oxdiff_crystal_face_indexfrac_k
_exptl_oxdiff_crystal_face_indexfrac_l
_exptl_oxdiff_crystal_face_x
_exptl_oxdiff_crystal_face_y
_exptl_oxdiff_crystal_face_z
0.9998 0.0002 -0.0002 -0.0081 0.0060 -0.0329
-0.9998 -0.0002 0.0002 0.0081 -0.0060 0.0329
-1.9996 -0.0004 -0.9991 0.0301 -0.0612 0.0600
1.9996 0.0004 0.9991 -0.0301 0.0612 -0.0600
0.0035 1.9998 -1.0042 -0.2996 -0.1445 0.0539
0.9962 -1.9996 1.0039 0.2914 0.1504 -0.0868
-0.0000 0.0001 -0.9995 0.0138 -0.0492 -0.0058
0.0000 -0.0001 0.9995 -0.0138 0.0492 0.0058
